data_7702099
loop_
_publ_author_name
'Chang, Yao-Pang'
'Levason, William'
'Light, Mark E.'
'Reid, Gillian'

_publ_section_title
;
 Niobium tetrachloride complexes with thio-, seleno- and telluro-ether
 coordination - synthesis and structures.
;
_journal_issue 41
_journal_name_full 'Dalton transactions (Cambridge, England : 2003)'
_journal_page_first 16262
_journal_page_last 16274
_journal_paper_doi 10.1039/c6dt02979e
_journal_volume 45
_journal_year 2016
_chemical_formula_moiety 'C8 H24 Cl8 Nb2 Te4'
_chemical_formula_sum 'C8 H24 Cl8 Nb2 Te4'
_chemical_formula_weight 1100.09
_chemical_properties_physical ', Air-sensitive,Moisture-sensitive'
_space_group_crystal_system tetragonal
_space_group_IT_number 94
_space_group_name_Hall 'P 4n 2n'
_space_group_name_H-M_alt 'P 42 21 2'
_atom_sites_solution_hydrogens geom
_audit_creation_method SHELXL-2014/7
_audit_update_record
;
2016-07-18 deposited with the CCDC.
2016-09-13 downloaded from the CCDC.
;
_cell_angle_alpha 90
_cell_angle_beta 90
_cell_angle_gamma 90
_cell_formula_units_Z 2
_cell_length_a 10.48350(10)
_cell_length_b 10.48350(10)
_cell_length_c 12.0612(2)
_cell_measurement_reflns_used 10097
_cell_measurement_temperature 100(2)
_cell_measurement_theta_max 31.9530
_cell_measurement_theta_min 2.5440
_cell_volume 1325.57(3)
_computing_cell_refinement 'Bruker FRAMBO'
_computing_data_collection 'Bruker FRAMBO'
_computing_data_reduction 'Bruker SAINT'
_computing_molecular_graphics 'Bruker SHELXTL'
_computing_publication_material 'Bruker SHELXTL'
_computing_structure_refinement 'SHELXL-2014/7 (Sheldrick, 2014)'
_computing_structure_solution 'Bruker SHELXTL'
_diffrn_ambient_temperature 100(2)
_diffrn_detector_area_resol_mean 28.5714
_diffrn_measured_fraction_theta_full 0.999
_diffrn_measured_fraction_theta_max 0.999
_diffrn_measurement_device_type 'Rigaku AFC12 (Left)'
_diffrn_measurement_method 'profile data from \w-scans'
_diffrn_radiation_type MoK\a
_diffrn_radiation_wavelength 0.71073
_diffrn_reflns_av_R_equivalents 0.0302
_diffrn_reflns_av_unetI/netI 0.0137
_diffrn_reflns_Laue_measured_fraction_full 0.999
_diffrn_reflns_Laue_measured_fraction_max 0.999
_diffrn_reflns_limit_h_max 10
_diffrn_reflns_limit_h_min -12
_diffrn_reflns_limit_k_max 12
_diffrn_reflns_limit_k_min -12
_diffrn_reflns_limit_l_max 14
_diffrn_reflns_limit_l_min -14
_diffrn_reflns_number 8870
_diffrn_reflns_point_group_measured_fraction_full 0.999
_diffrn_reflns_point_group_measured_fraction_max 0.999
_diffrn_reflns_theta_full 25.242
_diffrn_reflns_theta_max 25.996
_diffrn_reflns_theta_min 2.748
_diffrn_source 'Rotating Anode'
_exptl_absorpt_coefficient_mu 5.979
_exptl_absorpt_correction_T_max 1.00000
_exptl_absorpt_correction_T_min 0.70589
_exptl_absorpt_correction_type multi-scan
_exptl_absorpt_process_details
; 
CrysAlisPro 1.171.38.41 (Rigaku Oxford Diffraction, 2015) 
Empirical absorption correction using spherical harmonics, 
 implemented in SCALE3 ABSPACK scaling algorithm. 
;
_exptl_crystal_colour 'clear red'
_exptl_crystal_density_diffrn 2.756
_exptl_crystal_description block
_exptl_crystal_F_000 996
_exptl_crystal_size_max 0.162
_exptl_crystal_size_mid 0.154
_exptl_crystal_size_min 0.042
_refine_diff_density_max 0.298
_refine_diff_density_min -0.236
_refine_diff_density_rms 0.075
_refine_ls_abs_structure_details
; 
 Flack x determined using 501 quotients [(I+)-(I-)]/[(I+)+(I-)] 
 (Parsons, Flack and Wagner, Acta Cryst. B69 (2013) 249-259). 
;
_refine_ls_abs_structure_Flack -0.016(17)
_refine_ls_extinction_method none
_refine_ls_goodness_of_fit_ref 1.081
_refine_ls_hydrogen_treatment constr
_refine_ls_matrix_type full
_refine_ls_number_parameters 54
_refine_ls_number_reflns 1315
_refine_ls_number_restraints 0
_refine_ls_restrained_S_all 1.081
_refine_ls_R_factor_all 0.0120
_refine_ls_R_factor_gt 0.0119
_refine_ls_shift/su_max 0.001
_refine_ls_shift/su_mean 0.000
_refine_ls_structure_factor_coef Fsqd
_refine_ls_weighting_details 'w=1/[\s^2^(Fo^2^)+(0.0170P)^2^+0.4852P] where P=(Fo^2^+2Fc^2^)/3'
_refine_ls_weighting_scheme calc
_refine_ls_wR_factor_gt 0.0295
_refine_ls_wR_factor_ref 0.0295
_reflns_Friedel_coverage 0.621
_reflns_Friedel_fraction_full 1.000
_reflns_Friedel_fraction_max 1.000
_reflns_number_gt 1310
_reflns_number_total 1315
_reflns_threshold_expression 'I > 2\s(I)'
_cod_data_source_file c6dt02979e2.cif
_cod_data_source_block 2016_1905k4
_cod_database_code 7702099
_shelx_shelxl_version_number 2014/7
_shelx_space_group_comment
; 
The symmetry employed for this shelxl refinement is uniquely defined 
by the following loop, which should always be used as a source of 
symmetry information in preference to the above space-group names. 
They are only intended as comments. 
;
_shelx_estimated_absorpt_t_min 0.444
_shelx_estimated_absorpt_t_max 0.787

loop_
_space_group_symop_operation_xyz
'x, y, z'
'-x, -y, z'
'-y+1/2, x+1/2, z+1/2'
'y+1/2, -x+1/2, z+1/2'
'-x+1/2, y+1/2, -z+1/2'
'x+1/2, -y+1/2, -z+1/2'
'y, x, -z'
'-y, -x, -z'

loop_
_atom_site_label
_atom_site_type_symbol
_atom_site_fract_x
_atom_site_fract_y
_atom_site_fract_z
_atom_site_U_iso_or_equiv
_atom_site_adp_type
_atom_site_occupancy
_atom_site_site_symmetry_order
_atom_site_calc_flag
_atom_site_refinement_flags_posn
_atom_site_refinement_flags_adp
_atom_site_refinement_flags_occupancy
Nb1 Nb 0.40487(3) 0.59513(3) 1.0000 0.00786(9) Uani 1 2 d S T P
Te1 Te 0.43926(2) 0.81917(2) 0.85380(2) 0.01167(7) Uani 1 1 d . . .
Cl1 Cl 0.20471(7) 0.59929(8) 0.88859(6) 0.01211(16) Uani 1 1 d . . .
Cl2 Cl 0.5000 0.5000 0.82338(8) 0.0111(2) Uani 1 2 d S T P
Cl3 Cl 0.64285(7) 0.64285(7) 1.0000 0.0106(2) Uani 1 2 d S T P
C1 C 0.3906(4) 0.7625(3) 0.6897(3) 0.0182(7) Uani 1 1 d . . .
H1A H 0.3087 0.7173 0.6907 0.027 Uiso 1 1 calc R U .
H1B H 0.4569 0.7058 0.6605 0.027 Uiso 1 1 calc R U .
H1C H 0.3837 0.8381 0.6424 0.027 Uiso 1 1 calc R U .
C2 C 0.2675(3) 0.9238(3) 0.8773(3) 0.0179(7) Uani 1 1 d . . .
H2A H 0.2549 0.9821 0.8147 0.027 Uiso 1 1 calc R U .
H2B H 0.2732 0.9730 0.9462 0.027 Uiso 1 1 calc R U .
H2C H 0.1954 0.8645 0.8817 0.027 Uiso 1 1 calc R U .

loop_
_atom_site_aniso_label
_atom_site_aniso_U_11
_atom_site_aniso_U_22
_atom_site_aniso_U_33
_atom_site_aniso_U_23
_atom_site_aniso_U_13
_atom_site_aniso_U_12
Nb1 0.00750(13) 0.00750(13) 0.00859(18) -0.00015(11) -0.00015(11) 0.00014(15)
Te1 0.01194(11) 0.00946(11) 0.01360(11) 0.00222(8) -0.00042(8) -0.00001(8)
Cl1 0.0102(4) 0.0132(4) 0.0130(4) -0.0005(3) -0.0024(3) 0.0004(3)
Cl2 0.0120(6) 0.0118(6) 0.0096(5) 0.000 0.000 0.0009(4)
Cl3 0.0089(3) 0.0089(3) 0.0140(5) 0.0003(3) -0.0003(3) -0.0010(4)
C1 0.025(2) 0.0163(18) 0.0128(15) 0.0020(13) -0.0007(14) 0.0022(16)
C2 0.0184(18) 0.0128(17) 0.0225(18) 0.0041(14) 0.0021(15) 0.0057(15)

loop_
_atom_type_symbol
_atom_type_description
_atom_type_scat_dispersion_real
_atom_type_scat_dispersion_imag
_atom_type_scat_source
C C 0.0033 0.0016 'International Tables Vol C Tables 4.2.6.8 and 6.1.1.4'
H H 0.0000 0.0000 'International Tables Vol C Tables 4.2.6.8 and 6.1.1.4'
Cl Cl 0.1484 0.1585 'International Tables Vol C Tables 4.2.6.8 and 6.1.1.4'
Nb Nb -2.0727 0.6215 'International Tables Vol C Tables 4.2.6.8 and 6.1.1.4'
Te Te -0.5308 1.6751 'International Tables Vol C Tables 4.2.6.8 and 6.1.1.4'

loop_
_geom_angle_atom_site_label_1
_geom_angle_atom_site_label_2
_geom_angle_atom_site_label_3
_geom_angle
_geom_angle_site_symmetry_1
_geom_angle_site_symmetry_3
Cl1 Nb1 Cl1 105.14(4) . 8_667
Cl1 Nb1 Cl3 81.47(2) . 2_665
Cl1 Nb1 Cl3 145.299(19) 8_667 2_665
Cl1 Nb1 Cl3 145.299(19) . .
Cl1 Nb1 Cl3 81.47(2) 8_667 .
Cl3 Nb1 Cl3 112.68(3) 2_665 .
Cl1 Nb1 Cl2 83.45(2) . .
Cl1 Nb1 Cl2 141.729(19) 8_667 .
Cl3 Nb1 Cl2 72.182(11) 2_665 .
Cl3 Nb1 Cl2 72.182(11) . .
Cl1 Nb1 Cl2 141.729(19) . 7_557
Cl1 Nb1 Cl2 83.45(2) 8_667 7_557
Cl3 Nb1 Cl2 72.182(11) 2_665 7_557
Cl3 Nb1 Cl2 72.183(11) . 7_557
Cl2 Nb1 Cl2 112.99(3) . 7_557
Cl1 Nb1 Nb1 127.43(2) . 2_665
Cl1 Nb1 Nb1 127.43(2) 8_667 2_665
Cl3 Nb1 Nb1 56.338(15) 2_665 2_665
Cl3 Nb1 Nb1 56.339(15) . 2_665
Cl2 Nb1 Nb1 56.493(14) . 2_665
Cl2 Nb1 Nb1 56.493(14) 7_557 2_665
Cl1 Nb1 Te1 76.55(2) . .
Cl1 Nb1 Te1 69.825(19) 8_667 .
Cl3 Nb1 Te1 143.341(5) 2_665 .
Cl3 Nb1 Te1 74.008(11) . .
Cl2 Nb1 Te1 76.432(10) . .
Cl2 Nb1 Te1 139.392(5) 7_557 .
Nb1 Nb1 Te1 118.367(8) 2_665 .
Cl1 Nb1 Te1 69.824(19) . 8_667
Cl1 Nb1 Te1 76.55(2) 8_667 8_667
Cl3 Nb1 Te1 74.009(11) 2_665 8_667
Cl3 Nb1 Te1 143.342(5) . 8_667
Cl2 Nb1 Te1 139.392(5) . 8_667
Cl2 Nb1 Te1 76.432(10) 7_557 8_667
Nb1 Nb1 Te1 118.368(8) 2_665 8_667
Te1 Nb1 Te1 123.264(16) . 8_667
C2 Te1 C1 93.72(14) . .
C2 Te1 Nb1 103.12(10) . .
C1 Te1 Nb1 107.65(10) . .
Nb1 Cl2 Nb1 67.02(3) . 2_665
Nb1 Cl3 Nb1 67.32(3) . 2_665
Te1 C1 H1A 109.5 . .
Te1 C1 H1B 109.5 . .
H1A C1 H1B 109.5 . .
Te1 C1 H1C 109.5 . .
H1A C1 H1C 109.5 . .
H1B C1 H1C 109.5 . .
Te1 C2 H2A 109.5 . .
Te1 C2 H2B 109.5 . .
H2A C2 H2B 109.5 . .
Te1 C2 H2C 109.5 . .
H2A C2 H2C 109.5 . .
H2B C2 H2C 109.5 . .

loop_
_geom_bond_atom_site_label_1
_geom_bond_atom_site_label_2
_geom_bond_distance
_geom_bond_site_symmetry_2
Nb1 Cl1 2.4922(8) .
Nb1 Cl1 2.4922(8) 8_667
Nb1 Cl3 2.5445(9) 2_665
Nb1 Cl3 2.5445(9) .
Nb1 Cl2 2.5548(9) .
Nb1 Cl2 2.5548(9) 7_557
Nb1 Nb1 2.8208(8) 2_665
Nb1 Te1 2.9591(3) .
Nb1 Te1 2.9591(3) 8_667
Te1 C2 2.127(3) .
Te1 C1 2.128(3) .
Cl2 Nb1 2.5548(9) 2_665
Cl3 Nb1 2.5445(9) 2_665
C1 H1A 0.9800 .
C1 H1B 0.9800 .
C1 H1C 0.9800 .
C2 H2A 0.9800 .
C2 H2B 0.9800 .
C2 H2C 0.9800 .
